data_4109156
loop_
_publ_author_name
'Constantinos J. Milios'
'Alina Vinslava'
'Wolfgang Wernsdorfer'
'Stephen Moggach'
'Simon Parsons'
'Spyros P. Perlepes'
'George Christou'
'Euan K. Brechin'

_publ_contact_author_name 'Stephen A. Moggach'
_publ_section_title
;
 A Record Anisotropy Barrier for a Single-Molecule Magnet
;
_journal_name_full 'Journal of the American Chemical Society'
_journal_page_first 2754
_journal_page_last 2755
_journal_paper_doi 10.1021/ja068961m
_journal_volume 129
_journal_year 2007
_chemical_formula_moiety 'C42 H54 Mn3 N3 O12'
_chemical_formula_sum 'C42 H54 Mn3 N3 O12'
_chemical_formula_weight 957.69
_space_group_IT_number 14
_symmetry_cell_setting monoclinic
_symmetry_space_group_name_Hall '-P 2yn'
_symmetry_space_group_name_H-M 'P 1 21/n 1'
_atom_sites_solution_hydrogens geom
_atom_sites_solution_primary direct
_audit_creation_date 06-10-25
_audit_creation_method CRYSTALS_ver_12.84
_cell_angle_alpha 90
_cell_angle_beta 107.5490(10)
_cell_angle_gamma 90
_cell_formula_units_Z 4
_cell_length_a 12.9120(2)
_cell_length_b 23.5530(4)
_cell_length_c 15.1900(3)
_cell_measurement_reflns_used 7992
_cell_measurement_temperature 150
_cell_measurement_theta_max 50
_cell_measurement_theta_min 4
_cell_volume 4404.53(14)
_computing_cell_refinement 'SAINT (Siemens ,1995)'
_computing_data_collection 'SMART (Siemens, 1993)'
_computing_data_reduction 'SAINT (Siemens ,1995)'
_computing_molecular_graphics 'CAMERON (Watkin et al., 1996)'
_computing_publication_material 'CRYSTALS (Betteridge et al., 2003)'
_computing_structure_refinement 'CRYSTALS (Betteridge et al., 2003)'
_computing_structure_solution 'SIR92 (Altomare et al., 1994)'
_diffrn_ambient_temperature 150
_diffrn_measured_fraction_theta_full 0.998
_diffrn_measured_fraction_theta_max 0.930
_diffrn_measurement_device_type 'Bruker SMART'
_diffrn_measurement_method '\f & \w scans'
_diffrn_radiation_monochromator graphite
_diffrn_radiation_type 'Mo K\a'
_diffrn_radiation_wavelength 0.71073
_diffrn_reflns_av_R_equivalents 0.069
_diffrn_reflns_limit_h_max 17
_diffrn_reflns_limit_h_min -17
_diffrn_reflns_limit_k_max 32
_diffrn_reflns_limit_k_min -32
_diffrn_reflns_limit_l_max 19
_diffrn_reflns_limit_l_min -20
_diffrn_reflns_number 65857
_diffrn_reflns_theta_full 28.008
_diffrn_reflns_theta_max 29.795
_diffrn_reflns_theta_min 1.651
_diffrn_standards_number 0
_exptl_absorpt_coefficient_mu 0.910
_exptl_absorpt_correction_T_max 0.80
_exptl_absorpt_correction_T_min 0.53
_exptl_absorpt_correction_type multi-scan
_exptl_absorpt_process_details 'SADABS (Siemens, 1996)'
_exptl_crystal_colour black
_exptl_crystal_density_diffrn 1.444
_exptl_crystal_description block
_exptl_crystal_F_000 1992
_exptl_crystal_size_max 0.41
_exptl_crystal_size_mid 0.39
_exptl_crystal_size_min 0.25
_refine_diff_density_max 1.56
_refine_diff_density_min -1.38
_refine_ls_extinction_method none
_refine_ls_goodness_of_fit_ref 1.0083
_refine_ls_hydrogen_treatment mixed
_refine_ls_matrix_type full
_refine_ls_number_parameters 550
_refine_ls_number_reflns 11723
_refine_ls_number_restraints 3
_refine_ls_R_factor_all 0.0927
_refine_ls_R_factor_gt 0.0437
_refine_ls_shift/su_max 0.007955
_refine_ls_structure_factor_coef Fsqd
_refine_ls_weighting_details
;
 Method, part 1, Chebychev polynomial, (Watkin, 1994, Prince, 1982) 
 [weight] = 1.0/[A~0~*T~0~(x)+A~1~*T~1~(x) ... +A~n-1~]*T~n-1~(x)] 
 where A~i~ are the Chebychev coefficients listed below and x= Fcalc/Fmax 
 Method = Robust Weighting (Prince, 1982) 
 W = [weight] * [1-(deltaF/6*sigmaF)^2^]^2^ 
 A~i~ are: 
 59.0 94.5 57.6 25.3 5.54 
;
_refine_ls_weighting_scheme calc
_refine_ls_wR_factor_all 0.1555
_refine_ls_wR_factor_gt 0.1055
_refine_ls_wR_factor_ref 0.1555
_reflns_limit_h_max 17
_reflns_limit_h_min -17
_reflns_limit_k_max 32
_reflns_limit_k_min 0
_reflns_limit_l_max 20
_reflns_limit_l_min 0
_reflns_number_gt 6207
_reflns_number_total 11723
_reflns_threshold_expression I>2.0\s(I)
_oxford_diffrn_Wilson_B_factor 0.00
_oxford_diffrn_Wilson_scale 0.00
_oxford_refine_ls_scale 0.24015(17)
_oxford_structure_analysis_title eb6142
_cod_data_source_file ja068961msi20061214_121540.cif
_cod_data_source_block CRYSTALS_cif
_cod_original_sg_symbol_H-M 'P 1 21/n 1 '
_cod_database_code 4109156

loop_
_symmetry_equiv_pos_as_xyz
x,y,z
-x,-y,-z
-x+1/2,y+1/2,-z+1/2
x+1/2,-y+1/2,z+1/2

loop_
_atom_site_label
_atom_site_type_symbol
_atom_site_fract_x
_atom_site_fract_y
_atom_site_fract_z
_atom_site_U_iso_or_equiv
_atom_site_occupancy
_atom_site_adp_type
_atom_site_refinement_flags_posn
Mn1 Mn -0.08210(4) 0.12221(2) 0.13911(4) 0.0180 1.0000 Uani .
Mn2 Mn 0.12537(4) 0.11493(2) 0.06071(4) 0.0172 1.0000 Uani .
Mn3 Mn 0.01588(4) -0.00183(2) 0.11037(4) 0.0159 1.0000 Uani .
O1 O -0.1839(2) 0.16818(12) 0.1692(2) 0.0276 1.0000 Uani .
O2 O 0.2323(2) 0.14686(12) 0.01629(19) 0.0221 1.0000 Uani .
O3 O -0.0168(2) -0.08158(11) 0.09460(18) 0.0196 1.0000 Uani .
O11 O 0.0118(3) 0.11594(14) 0.2889(2) 0.0308 1.0000 Uani D
O12 O -0.1667(2) 0.13633(12) -0.0183(2) 0.0274 1.0000 Uani D
O21 O 0.2324(2) 0.12598(12) 0.20247(19) 0.0252 1.0000 Uani D
O30 O 0.1326(2) -0.01962(12) 0.24007(19) 0.0246 1.0000 Uani .
O31 O 0.1978(3) 0.05721(12) 0.3258(2) 0.0287 1.0000 Uani .
O123 O 0.0219(2) 0.07774(10) 0.10549(19) 0.0181 1.0000 Uani .
O162 O 0.0573(2) 0.18732(11) 0.06088(19) 0.0219 1.0000 Uani .
O263 O 0.1197(2) -0.00656(11) 0.04024(17) 0.0177 1.0000 Uani .
O361 O -0.1644(2) 0.05575(11) 0.1471(2) 0.0217 1.0000 Uani .
C3 C 0.1855(3) 0.00427(17) 0.3136(3) 0.0234 1.0000 Uani .
C4 C 0.2392(3) -0.03302(16) 0.3955(3) 0.0233 1.0000 Uani .
C5 C 0.3156(4) -0.00981(19) 0.4719(3) 0.0343 1.0000 Uani .
C6 C 0.3657(4) -0.0433(2) 0.5487(3) 0.0405 1.0000 Uani .
C7 C 0.3356(4) -0.1000(2) 0.5471(3) 0.0377 1.0000 Uani .
C8 C 0.2594(4) -0.12422(19) 0.4715(3) 0.0305 1.0000 Uani .
C9 C 0.2122(3) -0.09011(17) 0.3951(3) 0.0254 1.0000 Uani .
C10 C -0.1552(3) 0.21365(17) 0.2243(3) 0.0241 1.0000 Uani .
C11 C -0.2190(4) 0.22702(19) 0.2812(3) 0.0301 1.0000 Uani .
C12 C -0.1943(4) 0.2731(2) 0.3399(3) 0.0353 1.0000 Uani .
C13 C -0.1041(5) 0.3059(2) 0.3439(3) 0.0411 1.0000 Uani .
C14 C -0.0434(4) 0.2950(2) 0.2859(3) 0.0349 1.0000 Uani .
C15 C -0.0672(3) 0.24905(16) 0.2235(3) 0.0243 1.0000 Uani .
C16 C -0.0014(3) 0.24146(17) 0.1611(3) 0.0246 1.0000 Uani .
C17 C 0.0597(4) 0.29072(19) 0.1387(4) 0.0383 1.0000 Uani .
C18 C -0.0159(6) 0.3375(2) 0.0874(5) 0.0608 1.0000 Uani .
C20 C 0.3362(3) 0.13201(16) 0.0532(3) 0.0213 1.0000 Uani .
C21 C 0.4153(3) 0.17467(17) 0.0679(3) 0.0245 1.0000 Uani .
C22 C 0.5242(3) 0.16246(18) 0.1019(3) 0.0275 1.0000 Uani .
C23 C 0.5591(3) 0.10679(19) 0.1232(3) 0.0297 1.0000 Uani .
C24 C 0.4822(3) 0.06438(17) 0.1099(3) 0.0276 1.0000 Uani .
C25 C 0.3699(3) 0.07526(16) 0.0755(3) 0.0208 1.0000 Uani .
C26 C 0.2931(3) 0.02763(16) 0.0637(3) 0.0204 1.0000 Uani .
C27 C 0.3313(3) -0.03261(16) 0.0638(3) 0.0227 1.0000 Uani .
C28 C 0.3528(4) -0.05932(19) 0.1594(3) 0.0333 1.0000 Uani .
C30 C -0.0336(3) -0.11140(15) 0.1651(3) 0.0196 1.0000 Uani .
C31 C 0.0008(4) -0.16818(17) 0.1768(3) 0.0265 1.0000 Uani .
C32 C -0.0104(4) -0.20042(17) 0.2492(3) 0.0297 1.0000 Uani .
C33 C -0.0572(4) -0.17702(18) 0.3120(3) 0.0311 1.0000 Uani .
C34 C -0.0958(4) -0.12231(19) 0.2991(3) 0.0311 1.0000 Uani .
C35 C -0.0864(3) -0.08821(16) 0.2258(3) 0.0225 1.0000 Uani .
C36 C -0.1385(3) -0.03239(17) 0.2114(3) 0.0253 1.0000 Uani .
C37 C -0.2341(4) -0.0211(2) 0.2468(4) 0.0421 1.0000 Uani .
C38 C -0.3295(5) -0.0538(3) 0.1941(6) 0.0730 1.0000 Uani .
C60 C 0.4527(6) -0.0190(3) 0.6296(4) 0.0601 1.0000 Uani .
C80 C 0.2273(4) -0.1854(2) 0.4729(4) 0.0385 1.0000 Uani .
C110 C -0.0365(6) 0.1038(3) 0.3600(4) 0.0532 1.0000 Uani .
C111 C 0.0199(10) 0.1258(9) 0.4447(7) 0.1964 1.0000 Uani .
C120 C -0.2029(4) 0.1894(2) -0.0652(4) 0.0435 1.0000 Uani .
C121 C -0.2913(5) 0.2163(3) -0.0333(4) 0.0523 1.0000 Uani .
C210 C 0.2785(4) 0.17660(18) 0.2502(3) 0.0296 1.0000 Uani .
C211 C 0.3903(4) 0.1651(2) 0.3146(3) 0.0434 1.0000 Uani .
N16 N 0.0008(3) 0.19164(13) 0.1244(2) 0.0195 1.0000 Uani .
N26 N 0.1923(2) 0.03876(13) 0.0565(2) 0.0178 1.0000 Uani .
N36 N -0.1063(2) 0.00633(13) 0.1653(2) 0.0187 1.0000 Uani .
H11 H 0.074(3) 0.097(2) 0.301(4) 0.0500 1.0000 Uiso D
H12 H -0.127(4) 0.118(2) -0.047(4) 0.0500 1.0000 Uiso D
H21 H 0.219(4) 0.1014(16) 0.242(3) 0.0303 1.0000 Uiso D
H51 H 0.3346 0.0294 0.4714 0.0386 1.0000 Uiso .
H71 H 0.3688 -0.1232 0.6006 0.0439 1.0000 Uiso .
H91 H 0.1601 -0.1060 0.3423 0.0316 1.0000 Uiso .
H111 H -0.2807 0.2038 0.2795 0.0396 1.0000 Uiso .
H121 H -0.2401 0.2823 0.3772 0.0448 1.0000 Uiso .
H131 H -0.0845 0.3366 0.3880 0.0515 1.0000 Uiso .
H141 H 0.0173 0.3193 0.2875 0.0441 1.0000 Uiso .
H171 H 0.1091 0.3064 0.1978 0.0533 1.0000 Uiso .
H172 H 0.1052 0.2773 0.1005 0.0533 1.0000 Uiso .
H181 H 0.0269 0.3694 0.0743 0.0801 1.0000 Uiso .
H182 H -0.0599 0.3517 0.1255 0.0801 1.0000 Uiso .
H183 H -0.0638 0.3228 0.0291 0.0801 1.0000 Uiso .
H211 H 0.3924 0.2136 0.0539 0.0325 1.0000 Uiso .
H221 H 0.5771 0.1926 0.1114 0.0334 1.0000 Uiso .
H231 H 0.6350 0.0981 0.1461 0.0370 1.0000 Uiso .
H241 H 0.5062 0.0261 0.1245 0.0339 1.0000 Uiso .
H271 H 0.3997 -0.0333 0.0457 0.0285 1.0000 Uiso .
H272 H 0.2753 -0.0551 0.0177 0.0285 1.0000 Uiso .
H281 H 0.3779 -0.0983 0.1598 0.0395 1.0000 Uiso .
H282 H 0.4089 -0.0369 0.2053 0.0395 1.0000 Uiso .
H283 H 0.2857 -0.0585 0.1776 0.0395 1.0000 Uiso .
H311 H 0.0318 -0.1849 0.1328 0.0329 1.0000 Uiso .
H321 H 0.0146 -0.2390 0.2555 0.0382 1.0000 Uiso .
H331 H -0.0637 -0.1989 0.3636 0.0376 1.0000 Uiso .
H341 H -0.1296 -0.1067 0.3423 0.0395 1.0000 Uiso .
H371 H -0.2150 -0.0320 0.3138 0.0565 1.0000 Uiso .
H372 H -0.2519 0.0204 0.2424 0.0565 1.0000 Uiso .
H381 H -0.3916 -0.0470 0.2157 0.0901 1.0000 Uiso .
H382 H -0.3117 -0.0947 0.1983 0.0901 1.0000 Uiso .
H383 H -0.3482 -0.0428 0.1277 0.0901 1.0000 Uiso .
H601 H 0.4788 -0.0481 0.6783 0.0643 1.0000 Uiso .
H602 H 0.4231 0.0131 0.6572 0.0643 1.0000 Uiso .
H603 H 0.5144 -0.0051 0.6111 0.0643 1.0000 Uiso .
H801 H 0.1735 -0.1956 0.4144 0.0470 1.0000 Uiso .
H802 H 0.1963 -0.1919 0.5238 0.0470 1.0000 Uiso .
H803 H 0.2917 -0.2100 0.4824 0.0470 1.0000 Uiso .
H1101 H -0.1127 0.1171 0.3406 0.0683 1.0000 Uiso .
H1102 H -0.0368 0.0614 0.3694 0.0683 1.0000 Uiso .
H1111 H -0.0122 0.1211 0.4930 0.1688 1.0000 Uiso .
H1112 H 0.0223 0.1712 0.4364 0.1688 1.0000 Uiso .
H1113 H 0.0974 0.1160 0.4650 0.1688 1.0000 Uiso .
H1201 H -0.1401 0.2162 -0.0534 0.0544 1.0000 Uiso .
H1202 H -0.2306 0.1826 -0.1335 0.0544 1.0000 Uiso .
H1211 H -0.3162 0.2524 -0.0653 0.0618 1.0000 Uiso .
H1212 H -0.2653 0.2236 0.0338 0.0618 1.0000 Uiso .
H1213 H -0.3549 0.1904 -0.0454 0.0618 1.0000 Uiso .
H2101 H 0.2311 0.1913 0.2859 0.0366 1.0000 Uiso .
H2102 H 0.2830 0.2058 0.2040 0.0366 1.0000 Uiso .
H2111 H 0.4222 0.1999 0.3469 0.0494 1.0000 Uiso .
H2112 H 0.3863 0.1363 0.3605 0.0494 1.0000 Uiso .
H2113 H 0.4376 0.1506 0.2795 0.0494 1.0000 Uiso .

loop_
_atom_site_aniso_label
_atom_site_aniso_U_11
_atom_site_aniso_U_22
_atom_site_aniso_U_33
_atom_site_aniso_U_23
_atom_site_aniso_U_13
_atom_site_aniso_U_12
Mn1 0.0174(3) 0.0143(2) 0.0230(3) -0.0019(2) 0.0072(2) -0.0002(2)
Mn2 0.0165(3) 0.0146(2) 0.0212(3) 0.0011(2) 0.0067(2) -0.0001(2)
Mn3 0.0170(2) 0.0137(2) 0.0171(2) -0.0005(2) 0.00539(19) -0.0008(2)
O1 0.0213(14) 0.0220(13) 0.0412(17) -0.0081(12) 0.0121(13) -0.0011(11)
O2 0.0178(13) 0.0234(13) 0.0271(14) 0.0051(11) 0.0098(11) -0.0004(10)
O3 0.0233(13) 0.0164(12) 0.0176(12) -0.0012(10) 0.0037(10) -0.0014(10)
O11 0.0326(16) 0.0335(16) 0.0252(15) -0.0002(13) 0.0072(13) 0.0055(13)
O12 0.0296(15) 0.0217(14) 0.0276(15) -0.0009(11) 0.0036(12) -0.0010(11)
O21 0.0283(14) 0.0227(14) 0.0232(14) -0.0007(11) 0.0054(11) -0.0072(11)
O30 0.0231(13) 0.0251(14) 0.0221(13) 0.0016(11) 0.0014(11) 0.0001(11)
O31 0.0354(16) 0.0224(14) 0.0243(15) 0.0031(11) 0.0030(12) -0.0033(12)
O123 0.0180(12) 0.0147(11) 0.0230(13) 0.0009(10) 0.0082(10) -0.0003(10)
O162 0.0259(14) 0.0154(12) 0.0283(14) 0.0020(10) 0.0139(12) 0.0009(10)
O263 0.0155(11) 0.0165(12) 0.0202(12) -0.0019(10) 0.0040(10) -0.0032(9)
O361 0.0191(13) 0.0166(12) 0.0302(15) -0.0001(11) 0.0088(11) -0.0012(10)
C3 0.0207(17) 0.0261(19) 0.0225(18) 0.0034(15) 0.0054(14) -0.0011(15)
C4 0.0254(19) 0.0210(18) 0.0206(18) 0.0048(14) 0.0028(15) -0.0008(15)
C5 0.041(2) 0.027(2) 0.026(2) 0.0055(17) -0.0028(18) -0.0045(18)
C6 0.046(3) 0.037(3) 0.028(2) 0.0028(19) -0.004(2) -0.004(2)
C7 0.039(3) 0.039(3) 0.028(2) 0.0145(19) 0.0006(19) 0.001(2)
C8 0.031(2) 0.027(2) 0.034(2) 0.0080(18) 0.0103(18) 0.0008(17)
C9 0.0251(19) 0.0256(19) 0.0242(19) 0.0021(16) 0.0054(16) -0.0025(16)
C10 0.0252(19) 0.0214(18) 0.0250(19) -0.0024(15) 0.0063(16) 0.0002(15)
C11 0.031(2) 0.029(2) 0.033(2) 0.0010(18) 0.0140(18) 0.0051(17)
C12 0.046(3) 0.038(2) 0.027(2) -0.0024(19) 0.018(2) 0.007(2)
C13 0.058(3) 0.036(2) 0.031(2) -0.014(2) 0.017(2) -0.004(2)
C14 0.044(3) 0.031(2) 0.032(2) -0.0118(18) 0.015(2) -0.0093(19)
C15 0.0266(19) 0.0195(17) 0.027(2) -0.0041(15) 0.0080(16) -0.0017(15)
C16 0.0241(19) 0.0203(18) 0.029(2) 0.0003(15) 0.0084(16) -0.0020(15)
C17 0.054(3) 0.020(2) 0.053(3) -0.0078(19) 0.034(3) -0.0099(19)
C18 0.096(5) 0.031(3) 0.067(4) 0.014(3) 0.042(4) -0.004(3)
C20 0.0210(17) 0.0244(18) 0.0192(17) -0.0020(14) 0.0071(14) -0.0010(14)
C21 0.0250(19) 0.0232(18) 0.027(2) -0.0006(15) 0.0112(16) -0.0038(15)
C22 0.0232(18) 0.029(2) 0.033(2) -0.0035(17) 0.0112(16) -0.0095(16)
C23 0.0187(18) 0.030(2) 0.041(2) -0.0030(18) 0.0093(17) -0.0035(16)
C24 0.0211(19) 0.0225(19) 0.038(2) -0.0017(17) 0.0080(17) 0.0015(15)
C25 0.0171(17) 0.0219(18) 0.0246(19) -0.0013(14) 0.0080(14) -0.0003(14)
C26 0.0189(17) 0.0227(18) 0.0186(17) 0.0015(14) 0.0040(14) 0.0017(14)
C27 0.0191(17) 0.0176(17) 0.031(2) -0.0026(15) 0.0068(15) 0.0029(14)
C28 0.031(2) 0.025(2) 0.038(2) 0.0052(18) 0.0012(19) 0.0051(17)
C30 0.0212(17) 0.0166(16) 0.0203(17) 0.0014(14) 0.0053(14) -0.0050(14)
C31 0.034(2) 0.0192(18) 0.027(2) 0.0029(15) 0.0102(17) 0.0013(16)
C32 0.037(2) 0.0189(18) 0.033(2) 0.0063(16) 0.0100(19) 0.0013(16)
C33 0.038(2) 0.025(2) 0.032(2) 0.0080(17) 0.0133(19) 0.0012(17)
C34 0.034(2) 0.030(2) 0.034(2) 0.0042(18) 0.0167(18) -0.0018(18)
C35 0.0203(18) 0.0201(17) 0.028(2) 0.0040(15) 0.0087(15) 0.0013(14)
C36 0.0226(19) 0.0241(19) 0.032(2) 0.0021(16) 0.0120(16) -0.0016(15)
C37 0.042(3) 0.030(2) 0.067(3) 0.019(2) 0.037(3) 0.010(2)
C38 0.043(3) 0.057(4) 0.124(7) -0.013(4) 0.033(4) 0.003(3)
C60 0.076(4) 0.054(3) 0.029(3) 0.006(2) -0.016(3) -0.009(3)
C80 0.040(3) 0.030(2) 0.043(3) 0.014(2) 0.009(2) 0.0012(19)
C110 0.070(4) 0.061(4) 0.036(3) 0.014(3) 0.026(3) 0.013(3)
C111 0.094(8) 0.45(3) 0.048(5) -0.029(10) 0.027(5) -0.006(13)
C120 0.041(3) 0.047(3) 0.040(3) 0.007(2) 0.008(2) 0.005(2)
C121 0.047(3) 0.064(4) 0.042(3) 0.006(3) 0.009(2) 0.029(3)
C210 0.035(2) 0.0238(19) 0.029(2) -0.0049(16) 0.0082(18) -0.0077(17)
C211 0.044(3) 0.044(3) 0.033(2) 0.001(2) -0.002(2) -0.017(2)
N16 0.0184(15) 0.0190(15) 0.0209(15) 0.0013(12) 0.0055(12) 0.0016(11)
N26 0.0185(14) 0.0140(13) 0.0203(15) -0.0012(11) 0.0051(12) -0.0013(11)
N36 0.0200(14) 0.0144(14) 0.0216(15) 0.0014(12) 0.0060(12) 0.0010(11)

loop_
_atom_type_symbol
_atom_type_scat_dispersion_real
_atom_type_scat_dispersion_imag
_atom_type_scat_Cromer_Mann_a1
_atom_type_scat_Cromer_Mann_b1
_atom_type_scat_Cromer_Mann_a2
_atom_type_scat_Cromer_Mann_b2
_atom_type_scat_Cromer_Mann_a3
_atom_type_scat_Cromer_Mann_b3
_atom_type_scat_Cromer_Mann_a4
_atom_type_scat_Cromer_Mann_b4
_atom_type_scat_Cromer_Mann_c
_atom_type_scat_source
C 0.0033 0.0016 2.3100 20.8439 1.0200 10.2075 1.5886 0.5687 0.8650 51.6512 0.2156 'International Tables Vol C 4.2.6.8 and 6.1.1.4'
H 0.0000 0.0000 0.4930 10.5109 0.3229 26.1257 0.1402 3.1424 0.0408 57.7998 0.0030 'International Tables Vol C 4.2.6.8 and 6.1.1.4'
N 0.0061 0.0033 12.2126 0.0057 3.1322 9.8933 2.0125 28.9975 1.1663 0.5826 -11.5290 'International Tables Vol C 4.2.6.8 and 6.1.1.4'
O 0.0106 0.0060 3.0485 13.2771 2.2868 5.7011 1.5463 0.3239 0.8670 32.9089 0.2508 'International Tables Vol C 4.2.6.8 and 6.1.1.4'
Mn 0.3368 0.7283 11.2819 5.3409 7.3573 0.3432 3.0193 17.8674 2.2441 83.7543 1.0896 'International Tables Vol C 4.2.6.8 and 6.1.1.4'

loop_
_geom_angle_atom_site_label_1
_geom_angle_site_symmetry_1
_geom_angle_atom_site_label_2
_geom_angle_atom_site_label_3
_geom_angle
_geom_angle_publ_flag
Mn2 . Mn1 Mn3 60.528(17) yes
Mn2 . Mn1 O1 147.32(9) yes
Mn3 . Mn1 O1 152.03(9) yes
Mn2 . Mn1 O11 96.64(8) yes
Mn3 . Mn1 O11 87.94(8) yes
O1 . Mn1 O11 89.69(13) yes
Mn2 . Mn1 O12 79.32(8) yes
Mn3 . Mn1 O12 94.07(8) yes
O1 . Mn1 O12 91.26(13) yes
O11 . Mn1 O12 173.80(12) yes
Mn2 . Mn1 O123 30.70(8) yes
Mn3 . Mn1 O123 29.87(8) yes
O1 . Mn1 O123 177.84(13) yes
O11 . Mn1 O123 91.55(12) yes
O12 . Mn1 O123 87.32(11) yes
Mn2 . Mn1 O361 120.96(8) yes
Mn3 . Mn1 O361 61.44(8) yes
O1 . Mn1 O361 90.77(12) yes
O11 . Mn1 O361 91.28(12) yes
O12 . Mn1 O361 94.83(11) yes
Mn2 . Mn1 N16 58.31(9) yes
Mn3 . Mn1 N16 118.28(9) yes
O1 . Mn1 N16 89.62(13) yes
O11 . Mn1 N16 91.34(13) yes
O12 . Mn1 N16 82.53(12) yes
O123 . Mn1 O361 90.98(11) yes
O123 . Mn1 N16 88.57(12) yes
O361 . Mn1 N16 177.35(13) yes
O3 2_555 Mn2 Mn1 94.21(7) yes
O3 2_555 Mn2 Mn3 78.12(6) yes
Mn1 . Mn2 Mn3 59.994(16) yes
O3 2_555 Mn2 O2 92.93(11) yes
Mn1 . Mn2 O2 153.18(9) yes
Mn3 . Mn2 O2 146.82(9) yes
O3 2_555 Mn2 O21 168.08(10) yes
Mn1 . Mn2 O21 88.81(8) yes
Mn3 . Mn2 O21 93.52(7) yes
O2 . Mn2 O21 89.49(12) yes
O3 2_555 Mn2 O123 86.41(10) yes
Mn1 . Mn2 O123 30.76(8) yes
Mn3 . Mn2 O123 29.27(8) yes
O2 . Mn2 O123 176.04(12) yes
O21 . Mn2 O123 90.37(11) yes
O3 2_555 Mn2 O162 98.92(11) yes
Mn1 . Mn2 O162 61.56(8) yes
Mn3 . Mn2 O162 121.00(8) yes
O2 . Mn2 O162 91.79(12) yes
O21 . Mn2 O162 92.66(12) yes
O3 2_555 Mn2 N26 79.11(11) yes
Mn1 . Mn2 N26 118.10(9) yes
Mn3 . Mn2 N26 58.41(9) yes
O2 . Mn2 N26 88.64(12) yes
O21 . Mn2 N26 89.29(12) yes
O123 . Mn2 O162 92.16(11) yes
O123 . Mn2 N26 87.41(12) yes
O162 . Mn2 N26 178.00(13) yes
O263 2_555 Mn3 Mn1 81.67(6) yes
O263 2_555 Mn3 Mn2 87.34(6) yes
Mn1 . Mn3 Mn2 59.479(17) yes
O263 2_555 Mn3 O3 83.89(10) yes
Mn1 . Mn3 O3 144.18(8) yes
Mn2 . Mn3 O3 151.97(8) yes
O263 2_555 Mn3 O30 173.31(10) yes
Mn1 . Mn3 O30 104.30(8) yes
Mn2 . Mn3 O30 98.26(8) yes
O3 . Mn3 O30 89.46(11) yes
O263 2_555 Mn3 O123 84.76(10) yes
Mn1 . Mn3 O123 30.09(8) yes
Mn2 . Mn3 O123 29.42(8) yes
O3 . Mn3 O123 168.33(12) yes
O30 . Mn3 O123 101.92(11) yes
O263 2_555 Mn3 O263 84.80(10) yes
Mn1 . Mn3 O263 118.81(8) yes
Mn2 . Mn3 O263 60.51(7) yes
O3 . Mn3 O263 92.14(11) yes
O30 . Mn3 O263 94.74(11) yes
O263 2_555 Mn3 N36 87.14(11) yes
Mn1 . Mn3 N36 58.20(9) yes
Mn2 . Mn3 N36 117.59(9) yes
O3 . Mn3 N36 88.56(12) yes
O30 . Mn3 N36 93.44(12) yes
O123 . Mn3 O263 89.53(11) yes
O123 . Mn3 N36 88.17(12) yes
O263 . Mn3 N36 171.79(12) yes
Mn1 . O1 C10 122.3(3) yes
Mn2 . O2 C20 120.1(2) yes
Mn2 2_555 O3 Mn3 117.86(12) yes
Mn2 2_555 O3 C30 114.2(2) yes
Mn3 . O3 C30 119.3(2) yes
Mn1 . O11 C110 123.8(3) yes
Mn1 . O11 H11 115(4) no
C110 . O11 H11 108(4) no
Mn1 . O12 C120 127.6(3) yes
Mn1 . O12 H12 106(4) no
C120 . O12 H12 110(4) no
Mn2 . O21 C210 129.7(3) yes
Mn2 . O21 H21 113(3) no
C210 . O21 H21 110(3) no
Mn3 . O30 C3 141.2(3) yes
Mn1 . O123 Mn2 118.54(13) yes
Mn1 . O123 Mn3 120.04(14) yes
Mn2 . O123 Mn3 121.31(14) yes
Mn2 . O162 N16 114.0(2) yes
Mn3 2_555 O263 Mn3 95.20(10) yes
Mn3 2_555 O263 N26 111.05(19) yes
Mn3 . O263 N26 113.32(19) yes
Mn1 . O361 N36 115.3(2) yes
O31 . C3 O30 125.7(4) yes
O31 . C3 C4 116.6(3) yes
O30 . C3 C4 117.7(4) yes
C3 . C4 C5 119.6(4) yes
C3 . C4 C9 120.4(4) yes
C5 . C4 C9 120.0(4) yes
C4 . C5 C6 120.6(4) yes
C4 . C5 H51 119.6 no
C6 . C5 H51 119.8 no
C5 . C6 C7 118.1(4) yes
C5 . C6 C60 120.8(5) yes
C7 . C6 C60 121.0(5) yes
C6 . C7 C8 122.3(4) yes
C6 . C7 H71 118.5 no
C8 . C7 H71 119.2 no
C7 . C8 C9 118.4(4) yes
C7 . C8 C80 120.8(4) yes
C9 . C8 C80 120.8(4) yes
C8 . C9 C4 120.6(4) yes
C8 . C9 H91 119.6 no
C4 . C9 H91 119.8 no
O1 . C10 C11 117.5(4) yes
O1 . C10 C15 122.6(4) yes
C11 . C10 C15 119.8(4) yes
C10 . C11 C12 120.8(4) yes
C10 . C11 H111 119.5 no
C12 . C11 H111 119.7 no
C11 . C12 C13 119.7(4) yes
C11 . C12 H121 119.6 no
C13 . C12 H121 120.7 no
C12 . C13 C14 120.3(4) yes
C12 . C13 H131 119.3 no
C14 . C13 H131 120.3 no
C13 . C14 C15 121.7(4) yes
C13 . C14 H141 119.5 no
C15 . C14 H141 118.8 no
C10 . C15 C14 117.4(4) yes
C10 . C15 C16 124.0(4) yes
C14 . C15 C16 118.6(4) yes
C15 . C16 C17 120.1(4) yes
C15 . C16 N16 118.7(3) yes
C17 . C16 N16 121.3(4) yes
C16 . C17 C18 112.1(4) yes
C16 . C17 H171 108.6 no
C18 . C17 H171 109.1 no
C16 . C17 H172 109.3 no
C18 . C17 H172 109.4 no
H171 . C17 H172 108.2 no
C17 . C18 H181 110.0 no
C17 . C18 H182 109.9 no
H181 . C18 H182 108.6 no
C17 . C18 H183 109.9 no
H181 . C18 H183 109.0 no
H182 . C18 H183 109.4 no
O2 . C20 C21 118.1(3) yes
O2 . C20 C25 123.1(3) yes
C21 . C20 C25 118.8(4) yes
C20 . C21 C22 121.6(4) yes
C20 . C21 H211 118.9 no
C22 . C21 H211 119.5 no
C21 . C22 C23 120.5(4) yes
C21 . C22 H221 120.0 no
C23 . C22 H221 119.5 no
C22 . C23 C24 118.7(4) yes
C22 . C23 H231 120.6 no
C24 . C23 H231 120.7 no
C23 . C24 C25 122.5(4) yes
C23 . C24 H241 118.7 no
C25 . C24 H241 118.8 no
C20 . C25 C24 117.9(3) yes
C20 . C25 C26 122.9(3) yes
C24 . C25 C26 119.2(3) yes
C25 . C26 C27 120.7(3) yes
C25 . C26 N26 118.5(3) yes
C27 . C26 N26 120.7(3) yes
C26 . C27 C28 110.8(3) yes
C26 . C27 H271 109.3 no
C28 . C27 H271 109.4 no
C26 . C27 H272 109.5 no
C28 . C27 H272 109.6 no
H271 . C27 H272 108.2 no
C27 . C28 H281 111.0 no
C27 . C28 H282 109.5 no
H281 . C28 H282 109.1 no
C27 . C28 H283 109.6 no
H281 . C28 H283 109.6 no
H282 . C28 H283 108.0 no
O3 . C30 C31 118.4(3) yes
O3 . C30 C35 122.7(3) yes
C31 . C30 C35 118.9(3) yes
C30 . C31 C32 121.4(4) yes
C30 . C31 H311 119.0 no
C32 . C31 H311 119.6 no
C31 . C32 C33 120.1(4) yes
C31 . C32 H321 119.3 no
C33 . C32 H321 120.7 no
C32 . C33 C34 119.3(4) yes
C32 . C33 H331 120.7 no
C34 . C33 H331 120.0 no
C33 . C34 C35 122.2(4) yes
C33 . C34 H341 118.7 no
C35 . C34 H341 119.1 no
C30 . C35 C34 118.1(4) yes
C30 . C35 C36 122.8(3) yes
C34 . C35 C36 119.0(4) yes
C35 . C36 C37 119.6(3) yes
C35 . C36 N36 120.4(3) yes
C37 . C36 N36 120.0(4) yes
C36 . C37 C38 110.8(5) yes
C36 . C37 H371 109.7 no
C38 . C37 H371 109.1 no
C36 . C37 H372 110.1 no
C38 . C37 H372 109.8 no
H371 . C37 H372 107.4 no
C37 . C38 H381 111.9 no
C37 . C38 H382 109.6 no
H381 . C38 H382 109.9 no
C37 . C38 H383 108.8 no
H381 . C38 H383 109.0 no
H382 . C38 H383 107.5 no
C6 . C60 H601 110.4 no
C6 . C60 H602 110.2 no
H601 . C60 H602 107.4 no
C6 . C60 H603 111.4 no
H601 . C60 H603 108.9 no
H602 . C60 H603 108.4 no
C8 . C80 H801 110.2 no
C8 . C80 H802 109.8 no
H801 . C80 H802 109.2 no
C8 . C80 H803 109.9 no
H801 . C80 H803 109.0 no
H802 . C80 H803 108.7 no
O11 . C110 C111 113.8(8) yes
O11 . C110 H1101 109.5 no
C111 . C110 H1101 110.9 no
O11 . C110 H1102 109.1 no
C111 . C110 H1102 105.3 no
H1101 . C110 H1102 108.0 no
C110 . C111 H1111 116.6 no
C110 . C111 H1112 106.9 no
H1111 . C111 H1112 103.9 no
C110 . C111 H1113 114.1 no
H1111 . C111 H1113 111.7 no
H1112 . C111 H1113 101.9 no
O12 . C120 C121 111.6(5) yes
O12 . C120 H1201 109.4 no
C121 . C120 H1201 109.3 no
O12 . C120 H1202 109.4 no
C121 . C120 H1202 109.3 no
H1201 . C120 H1202 107.7 no
C120 . C121 H1211 111.7 no
C120 . C121 H1212 110.6 no
H1211 . C121 H1212 108.5 no
C120 . C121 H1213 110.3 no
H1211 . C121 H1213 108.0 no
H1212 . C121 H1213 107.6 no
O21 . C210 C211 110.5(4) yes
O21 . C210 H2101 109.7 no
C211 . C210 H2101 109.6 no
O21 . C210 H2102 108.8 no
C211 . C210 H2102 109.5 no
H2101 . C210 H2102 108.6 no
C210 . C211 H2111 110.5 no
C210 . C211 H2112 109.8 no
H2111 . C211 H2112 109.0 no
C210 . C211 H2113 109.9 no
H2111 . C211 H2113 109.0 no
H2112 . C211 H2113 108.6 no
O162 . N16 Mn1 115.6(2) yes
O162 . N16 C16 116.8(3) yes
Mn1 . N16 C16 127.3(3) yes
O263 . N26 Mn2 114.8(2) yes
O263 . N26 C26 117.6(3) yes
Mn2 . N26 C26 127.5(3) yes
O361 . N36 Mn3 116.8(2) yes
O361 . N36 C36 117.6(3) yes
Mn3 . N36 C36 125.5(3) yes

loop_
_geom_bond_atom_site_label_1
_geom_bond_atom_site_label_2
_geom_bond_site_symmetry_2
_geom_bond_distance
_geom_bond_publ_flag
Mn1 Mn2 . 3.2476(8) yes
Mn1 Mn3 . 3.2647(8) yes
Mn1 O1 . 1.864(3) yes
Mn1 O11 . 2.237(3) yes
Mn1 O12 . 2.334(3) yes
Mn1 O123 . 1.891(3) yes
Mn1 O361 . 1.916(3) yes
Mn1 N16 . 2.004(3) yes
Mn2 O3 2_555 2.481(3) yes
Mn2 Mn3 . 3.2822(8) yes
Mn2 O2 . 1.868(3) yes
Mn2 O21 . 2.196(3) yes
Mn2 O123 . 1.887(3) yes
Mn2 O162 . 1.919(3) yes
Mn2 N26 . 2.000(3) yes
Mn3 O263 2_555 2.434(3) yes
Mn3 O3 . 1.924(3) yes
Mn3 O30 . 2.130(3) yes
Mn3 O123 . 1.878(2) yes
Mn3 O263 . 1.951(3) yes
Mn3 N36 . 2.004(3) yes
O1 C10 . 1.340(5) yes
O2 C20 . 1.336(5) yes
O3 C30 . 1.352(4) yes
O11 C110 . 1.429(6) yes
O11 H11 . 0.885(10) no
O12 C120 . 1.445(6) yes
O12 H12 . 0.887(10) no
O21 C210 . 1.429(5) yes
O21 H21 . 0.885(10) no
O30 C3 . 1.253(5) yes
O31 C3 . 1.264(5) yes
O162 N16 . 1.378(4) yes
O263 N26 . 1.392(4) yes
O361 N36 . 1.367(4) yes
C3 C4 . 1.510(5) yes
C4 C5 . 1.388(6) yes
C4 C9 . 1.388(5) yes
C5 C6 . 1.396(6) yes
C5 H51 . 0.957 no
C6 C7 . 1.389(7) yes
C6 C60 . 1.505(7) yes
C7 C8 . 1.389(7) yes
C7 H71 . 0.966 no
C8 C9 . 1.392(6) yes
C8 C80 . 1.502(6) yes
C9 H91 . 0.954 no
C10 C11 . 1.399(6) yes
C10 C15 . 1.412(6) yes
C11 C12 . 1.380(6) yes
C11 H111 . 0.960 no
C12 C13 . 1.382(7) yes
C12 H121 . 0.958 no
C13 C14 . 1.369(7) yes
C13 H131 . 0.966 no
C14 C15 . 1.411(6) yes
C14 H141 . 0.965 no
C15 C16 . 1.462(6) yes
C16 C17 . 1.499(6) yes
C16 N16 . 1.303(5) yes
C17 C18 . 1.522(8) yes
C17 H171 . 1.002 no
C17 H172 . 0.994 no
C18 H181 . 0.988 no
C18 H182 . 0.983 no
C18 H183 . 0.978 no
C20 C21 . 1.402(5) yes
C20 C25 . 1.415(5) yes
C21 C22 . 1.374(6) yes
C21 H211 . 0.967 no
C22 C23 . 1.392(6) yes
C22 H221 . 0.965 no
C23 C24 . 1.379(6) yes
C23 H231 . 0.958 no
C24 C25 . 1.409(5) yes
C24 H241 . 0.957 no
C25 C26 . 1.472(5) yes
C26 C27 . 1.502(5) yes
C26 N26 . 1.300(5) yes
C27 C28 . 1.529(6) yes
C27 H271 . 1.002 no
C27 H272 . 0.994 no
C28 H281 . 0.973 no
C28 H282 . 0.992 no
C28 H283 . 0.986 no
C30 C31 . 1.403(5) yes
C30 C35 . 1.411(5) yes
C31 C32 . 1.379(6) yes
C31 H311 . 0.960 no
C32 C33 . 1.388(6) yes
C32 H321 . 0.959 no
C33 C34 . 1.374(6) yes
C33 H331 . 0.963 no
C34 C35 . 1.408(6) yes
C34 H341 . 0.963 no
C35 C36 . 1.463(5) yes
C36 C37 . 1.511(6) yes
C36 N36 . 1.293(5) yes
C37 C38 . 1.469(9) yes
C37 H371 . 1.005 no
C37 H372 . 1.001 no
C38 H381 . 0.968 no
C38 H382 . 0.987 no
C38 H383 . 0.998 no
C60 H601 . 0.990 no
C60 H602 . 0.996 no
C60 H603 . 0.978 no
C80 H801 . 0.980 no
C80 H802 . 0.983 no
C80 H803 . 0.987 no
C110 C111 . 1.374(13) yes
C110 H1101 . 0.989 no
C110 H1102 . 1.010 no
C111 H1111 . 0.953 no
C111 H1112 . 1.077 no
C111 H1113 . 0.981 no
C120 C121 . 1.507(8) yes
C120 H1201 . 0.999 no
C120 H1202 . 1.003 no
C121 H1211 . 0.984 no
C121 H1212 . 0.988 no
C121 H1213 . 0.995 no
C210 C211 . 1.505(7) yes
C210 H2101 . 0.994 no
C210 H2102 . 0.996 no
C211 H2111 . 0.981 no
C211 H2112 . 0.985 no
C211 H2113 . 0.985 no
